data_2223109
loop_
_publ_author_name
'Hao, Yu-Mei'

_publ_section_title
;
 <i>N</i>'-(2-Chlorobenzylidene)-4-hydroxybenzohydrazide
;
_journal_coeditor_code HK2750
_journal_issue 9
_journal_name_full 'Acta Crystallographica Section E'
_journal_page_first o2098
_journal_paper_doi 10.1107/S1600536809030797
_journal_volume 65
_journal_year 2009
_chemical_formula_iupac 'C14 H11 Cl N2 O2'
_chemical_formula_moiety 'C14 H11 Cl N2 O2'
_chemical_formula_sum 'C14 H11 Cl N2 O2'
_chemical_formula_weight 274.70
_chemical_name_systematic
;
<i>N</i>'-(2-Chlorobenzylidene)-4-hydroxybenzohydrazide
;
_space_group_IT_number 19
_symmetry_cell_setting orthorhombic
_symmetry_space_group_name_Hall 'P 2ac 2ab'
_symmetry_space_group_name_H-M 'P 21 21 21'
_atom_sites_solution_hydrogens geom
_atom_sites_solution_primary direct
_atom_sites_solution_secondary difmap
_audit_creation_method SHELXL-97
_cell_angle_alpha 90.00
_cell_angle_beta 90.00
_cell_angle_gamma 90.00
_cell_formula_units_Z 4
_cell_length_a 7.2851(17)
_cell_length_b 11.716(3)
_cell_length_c 14.978(3)
_cell_measurement_reflns_used 1016
_cell_measurement_temperature 298(2)
_cell_measurement_theta_max 24.5
_cell_measurement_theta_min 2.4
_cell_volume 1278.4(5)
_computing_cell_refinement 'SAINT (Bruker, 2002)'
_computing_data_collection 'SMART (Bruker, 2002)'
_computing_data_reduction 'SAINT (Bruker, 2002)'
_computing_molecular_graphics 'SHELXTL (Sheldrick, 2008)'
_computing_publication_material 'SHELXL97 (Sheldrick, 2008)'
_computing_structure_refinement 'SHELXL97 (Sheldrick, 2008)'
_computing_structure_solution 'SHELXS97 (Sheldrick, 2008)'
_diffrn_ambient_temperature 298(2)
_diffrn_measured_fraction_theta_full 0.992
_diffrn_measured_fraction_theta_max 0.992
_diffrn_measurement_device_type 'Bruker SMART CCD area-detector'
_diffrn_measurement_method \w
_diffrn_radiation_monochromator graphite
_diffrn_radiation_source 'fine-focus sealed tube'
_diffrn_radiation_type MoK\a
_diffrn_radiation_wavelength 0.71073
_diffrn_reflns_av_R_equivalents 0.0448
_diffrn_reflns_av_sigmaI/netI 0.0501
_diffrn_reflns_limit_h_max 8
_diffrn_reflns_limit_h_min -8
_diffrn_reflns_limit_k_max 13
_diffrn_reflns_limit_k_min -14
_diffrn_reflns_limit_l_max 18
_diffrn_reflns_limit_l_min -16
_diffrn_reflns_number 6989
_diffrn_reflns_theta_full 25.54
_diffrn_reflns_theta_max 25.54
_diffrn_reflns_theta_min 2.21
_diffrn_standards_number 0
_exptl_absorpt_coefficient_mu 0.297
_exptl_absorpt_correction_T_max 0.9484
_exptl_absorpt_correction_T_min 0.9429
_exptl_absorpt_correction_type multi-scan
_exptl_absorpt_process_details '(SADABS; Sheldrick, 1996)'
_exptl_crystal_colour yellow
_exptl_crystal_density_diffrn 1.427
_exptl_crystal_density_method 'not measured'
_exptl_crystal_description block
_exptl_crystal_F_000 568
_exptl_crystal_size_max 0.20
_exptl_crystal_size_mid 0.20
_exptl_crystal_size_min 0.18
_refine_diff_density_max 0.152
_refine_diff_density_min -0.262
_refine_ls_abs_structure_details 'Flack (1983), 963 Friedel pairs'
_refine_ls_abs_structure_Flack 0.45(12)
_refine_ls_extinction_method none
_refine_ls_goodness_of_fit_ref 1.021
_refine_ls_hydrogen_treatment mixed
_refine_ls_matrix_type full
_refine_ls_number_parameters 176
_refine_ls_number_reflns 2360
_refine_ls_number_restraints 1
_refine_ls_restrained_S_all 1.021
_refine_ls_R_factor_all 0.0788
_refine_ls_R_factor_gt 0.0455
_refine_ls_shift/su_max 0.000
_refine_ls_shift/su_mean 0.000
_refine_ls_structure_factor_coef Fsqd
_refine_ls_weighting_details 'calc w=1/[\s^2^(Fo^2^)+(0.0459P)^2^+0.0042P] where P=(Fo^2^+2Fc^2^)/3'
_refine_ls_weighting_scheme calc
_refine_ls_wR_factor_gt 0.0896
_refine_ls_wR_factor_ref 0.1049
_reflns_number_gt 1617
_reflns_number_total 2360
_reflns_threshold_expression I>2\s(I)
_cod_data_source_file hk2750.cif
_cod_data_source_block I
_cod_database_code 2223109
_cod_database_fobs_code 2223109

loop_
_symmetry_equiv_pos_as_xyz
'x, y, z'
'-x+1/2, -y, z+1/2'
'-x, y+1/2, -z+1/2'
'x+1/2, -y+1/2, -z'

loop_
_atom_site_type_symbol
_atom_site_label
_atom_site_fract_x
_atom_site_fract_y
_atom_site_fract_z
_atom_site_U_iso_or_equiv
_atom_site_adp_type
_atom_site_calc_flag
_atom_site_refinement_flags
_atom_site_occupancy
_atom_site_disorder_assembly
_atom_site_disorder_group
Cl Cl1 0.01997(17) 0.34021(7) 1.00869(6) 0.0874(4) Uani d . 1 . .
O O1 0.1624(4) 0.92529(17) 1.04651(12) 0.0549(6) Uani d . 1 . .
O O2 0.1212(3) 1.16180(18) 0.67205(12) 0.0510(6) Uani d . 1 . .
H H2 0.1881 1.1358 0.6330 0.077 Uiso calc R 1 . .
N N1 0.1278(4) 0.69987(19) 1.04360(14) 0.0437(7) Uani d . 1 . .
N N2 0.1146(4) 0.7642(2) 0.96676(14) 0.0440(7) Uani d D 1 . .
C C1 0.1105(4) 0.5194(2) 1.11448(19) 0.0410(7) Uani d . 1 . .
C C2 0.0682(4) 0.4040(3) 1.1104(2) 0.0512(9) Uani d . 1 . .
C C3 0.0627(4) 0.3368(3) 1.1861(3) 0.0616(10) Uani d . 1 . .
H H3 0.0335 0.2597 1.1817 0.074 Uiso calc R 1 . .
C C4 0.1006(5) 0.3842(3) 1.2681(2) 0.0640(10) Uani d . 1 . .
H H4 0.0949 0.3394 1.3192 0.077 Uiso calc R 1 . .
C C5 0.1472(5) 0.4985(3) 1.2746(2) 0.0588(10) Uani d . 1 . .
H H5 0.1749 0.5303 1.3298 0.071 Uiso calc R 1 . .
C C6 0.1523(4) 0.5648(3) 1.19849(19) 0.0473(8) Uani d . 1 . .
H H6 0.1841 0.6415 1.2032 0.057 Uiso calc R 1 . .
C C7 0.1054(4) 0.5933(2) 1.03614(19) 0.0439(8) Uani d . 1 . .
H H7 0.0855 0.5617 0.9800 0.053 Uiso calc R 1 . .
C C8 0.1310(4) 0.8794(2) 0.97441(17) 0.0377(7) Uani d . 1 . .
C C9 0.1139(4) 0.9470(2) 0.89145(17) 0.0352(7) Uani d . 1 . .
C C10 0.1551(4) 0.9036(2) 0.80756(17) 0.0394(7) Uani d . 1 . .
H H10 0.1814 0.8263 0.8012 0.047 Uiso calc R 1 . .
C C11 0.1576(4) 0.9737(2) 0.73349(18) 0.0416(8) Uani d . 1 . .
H H11 0.1876 0.9443 0.6777 0.050 Uiso calc R 1 . .
C C12 0.1154(4) 1.0875(2) 0.74280(16) 0.0364(7) Uani d . 1 . .
C C13 0.0671(4) 1.1313(2) 0.82502(17) 0.0412(7) Uani d . 1 . .
H H13 0.0335 1.2075 0.8306 0.049 Uiso calc R 1 . .
C C14 0.0692(4) 1.0614(2) 0.89873(18) 0.0409(8) Uani d . 1 . .
H H14 0.0401 1.0915 0.9544 0.049 Uiso calc R 1 . .
H H2A 0.074(5) 0.729(3) 0.9172(14) 0.080 Uiso d D 1 . .

loop_
_atom_site_aniso_label
_atom_site_aniso_U_11
_atom_site_aniso_U_22
_atom_site_aniso_U_33
_atom_site_aniso_U_12
_atom_site_aniso_U_13
_atom_site_aniso_U_23
Cl1 0.1341(10) 0.0427(5) 0.0854(7) -0.0074(6) -0.0095(7) -0.0113(5)
O1 0.0965(19) 0.0376(12) 0.0307(11) 0.0005(12) -0.0119(12) -0.0021(10)
O2 0.0687(16) 0.0474(13) 0.0370(11) 0.0128(13) 0.0090(11) 0.0133(10)
N1 0.0627(18) 0.0340(15) 0.0344(13) -0.0020(13) -0.0077(14) 0.0041(11)
N2 0.067(2) 0.0337(14) 0.0308(13) -0.0053(13) -0.0059(15) 0.0026(11)
C1 0.0396(19) 0.0398(18) 0.0435(17) 0.0050(15) 0.0051(16) 0.0050(14)
C2 0.054(2) 0.0396(19) 0.0604(19) 0.0031(15) 0.0022(18) 0.0074(16)
C3 0.052(2) 0.043(2) 0.089(3) -0.0012(18) 0.008(2) 0.026(2)
C4 0.057(2) 0.068(3) 0.067(2) 0.0149(19) 0.011(2) 0.0335(19)
C5 0.064(2) 0.065(3) 0.048(2) 0.011(2) 0.0036(19) 0.0125(18)
C6 0.049(2) 0.049(2) 0.0434(18) 0.0043(16) 0.0009(17) 0.0087(16)
C7 0.056(2) 0.0378(18) 0.0378(16) 0.0035(16) 0.0009(17) -0.0018(14)
C8 0.0477(19) 0.0360(16) 0.0294(15) -0.0026(14) -0.0012(15) 0.0003(12)
C9 0.0418(18) 0.0320(16) 0.0317(14) -0.0026(13) -0.0054(15) 0.0005(12)
C10 0.052(2) 0.0340(17) 0.0325(15) 0.0014(15) 0.0012(15) -0.0014(13)
C11 0.052(2) 0.0432(19) 0.0297(16) 0.0042(16) 0.0012(15) -0.0009(13)
C12 0.0416(18) 0.0381(17) 0.0295(15) 0.0000(15) -0.0015(15) 0.0083(13)
C13 0.055(2) 0.0309(16) 0.0377(16) 0.0052(14) 0.0017(15) 0.0004(13)
C14 0.057(2) 0.0345(17) 0.0316(15) -0.0006(14) 0.0032(15) -0.0025(13)

loop_
_atom_type_symbol
_atom_type_description
_atom_type_scat_dispersion_real
_atom_type_scat_dispersion_imag
_atom_type_scat_source
C C 0.0033 0.0016 'International Tables Vol C Tables 4.2.6.8 and 6.1.1.4'
H H 0.0000 0.0000 'International Tables Vol C Tables 4.2.6.8 and 6.1.1.4'
N N 0.0061 0.0033 'International Tables Vol C Tables 4.2.6.8 and 6.1.1.4'
O O 0.0106 0.0060 'International Tables Vol C Tables 4.2.6.8 and 6.1.1.4'
Cl Cl 0.1484 0.1585 'International Tables Vol C Tables 4.2.6.8 and 6.1.1.4'

loop_
_geom_angle_atom_site_label_1
_geom_angle_atom_site_label_2
_geom_angle_atom_site_label_3
_geom_angle_site_symmetry_1
_geom_angle_site_symmetry_3
_geom_angle
_geom_angle_publ_flag
C12 O2 H2 . . 109.5 ?
C7 N1 N2 . . 117.2(2) ?
N1 N2 H2A . . 118(2) ?
C8 N2 N1 . . 117.8(2) ?
C8 N2 H2A . . 123(2) ?
C2 C1 C6 . . 117.3(3) ?
C2 C1 C7 . . 122.5(3) ?
C6 C1 C7 . . 120.2(3) ?
C3 C2 C1 . . 121.7(3) ?
C3 C2 Cl1 . . 118.0(3) ?
C1 C2 Cl1 . . 120.3(2) ?
C4 C3 C2 . . 119.8(3) ?
C4 C3 H3 . . 120.1 ?
C2 C3 H3 . . 120.1 ?
C3 C4 C5 . . 120.2(3) ?
C3 C4 H4 . . 119.9 ?
C5 C4 H4 . . 119.9 ?
C6 C5 C4 . . 119.6(3) ?
C6 C5 H5 . . 120.2 ?
C4 C5 H5 . . 120.2 ?
C5 C6 C1 . . 121.5(3) ?
C5 C6 H6 . . 119.2 ?
C1 C6 H6 . . 119.2 ?
N1 C7 C1 . . 120.8(3) ?
N1 C7 H7 . . 119.6 ?
C1 C7 H7 . . 119.6 ?
O1 C8 N2 . . 121.7(2) ?
O1 C8 C9 . . 121.4(2) ?
N2 C8 C9 . . 117.0(2) ?
C14 C9 C10 . . 118.5(2) ?
C14 C9 C8 . . 118.2(2) ?
C10 C9 C8 . . 123.1(3) ?
C11 C10 C9 . . 120.8(3) ?
C11 C10 H10 . . 119.6 ?
C9 C10 H10 . . 119.6 ?
C12 C11 C10 . . 119.5(2) ?
C12 C11 H11 . . 120.2 ?
C10 C11 H11 . . 120.2 ?
O2 C12 C11 . . 122.0(2) ?
O2 C12 C13 . . 117.5(2) ?
C11 C12 C13 . . 120.5(2) ?
C14 C13 C12 . . 119.5(3) ?
C14 C13 H13 . . 120.2 ?
C12 C13 H13 . . 120.2 ?
C13 C14 C9 . . 121.1(3) ?
C13 C14 H14 . . 119.5 ?
C9 C14 H14 . . 119.5 ?

loop_
_geom_bond_atom_site_label_1
_geom_bond_atom_site_label_2
_geom_bond_site_symmetry_2
_geom_bond_distance
_geom_bond_publ_flag
Cl1 C2 . 1.732(3) ?
O1 C8 . 1.228(3) ?
O2 C12 . 1.372(3) ?
O2 H2 . 0.8200 ?
N1 N2 . 1.379(3) ?
N1 C7 . 1.264(3) ?
N2 C8 . 1.360(3) ?
N2 H2A . 0.90(3) ?
C1 C2 . 1.388(4) ?
C1 C6 . 1.400(4) ?
C1 C7 . 1.459(4) ?
C2 C3 . 1.381(4) ?
C3 C4 . 1.376(5) ?
C3 H3 . 0.9300 ?
C4 C5 . 1.384(5) ?
C4 H4 . 0.9300 ?
C5 C6 . 1.380(4) ?
C5 H5 . 0.9300 ?
C6 H6 . 0.9300 ?
C7 H7 . 0.9300 ?
C8 C9 . 1.479(4) ?
C9 C14 . 1.383(4) ?
C9 C10 . 1.388(4) ?
C10 C11 . 1.381(4) ?
C10 H10 . 0.9300 ?
C11 C12 . 1.375(4) ?
C11 H11 . 0.9300 ?
C12 C13 . 1.380(4) ?
C13 C14 . 1.375(4) ?
C13 H13 . 0.9300 ?
C14 H14 . 0.9300 ?

loop_
_geom_hbond_atom_site_label_D
_geom_hbond_atom_site_label_H
_geom_hbond_atom_site_label_A
_geom_hbond_site_symmetry_A
_geom_hbond_distance_DH
_geom_hbond_distance_HA
_geom_hbond_distance_DA
_geom_hbond_angle_DHA
O2 H2 O1 2_574 0.82 1.84 2.657(3) 178.9
N2 H2A O2 3_546 0.90(3) 2.106(17) 2.951(3) 157(3)

loop_
_cod_related_entry_id
_cod_related_entry_database
_cod_related_entry_code
1 ChemSpider 5281730
